data_7714902
loop_
_publ_author_name
'Mahdavi, Seyedeh Mahbobeh'
'Bockfeld, Dirk'
'B&#xfc;ssing, Rolf'
'Karge, Bianka'
'Bannenberg, Thomas'
'Frank, Ren&#xe9;'
'Br&#xf6;nstrup, Mark'
'Ott, Ingo'
'Tamm, Matthias'

_publ_section_title
;
 Synthesis of N-heterocyclic carbene gold(I) complexes from the marine
 betaine 1,3-dimethylimidazolium-4-carboxylate.
;
_journal_issue 5
_journal_name_full 'Dalton transactions (Cambridge, England : 2003)'
_journal_page_first 1942
_journal_page_last 1946
_journal_paper_doi 10.1039/d3dt04135b
_journal_volume 53
_journal_year 2024
_chemical_formula_moiety 'C12 H16 Au N4 O4, Cl, H2 O'
_chemical_formula_sum 'C12 H18 Au Cl N4 O5'
_chemical_formula_weight 530.72
_space_group_crystal_system monoclinic
_space_group_IT_number 14
_space_group_name_Hall '-P 2ybc'
_space_group_name_H-M_alt 'P 1 21/c 1'
_atom_sites_solution_hydrogens mixed
_atom_sites_solution_primary patterson
_atom_sites_solution_secondary difmap
_audit_creation_method SHELXL-2018/3
_audit_update_record
;
2023-12-27 deposited with the CCDC.	2024-01-03 downloaded from the CCDC.
;
_cell_angle_alpha 90
_cell_angle_beta 99.603(11)
_cell_angle_gamma 90
_cell_formula_units_Z 2
_cell_length_a 3.6946(5)
_cell_length_b 20.679(2)
_cell_length_c 10.7340(11)
_cell_measurement_reflns_used 6019
_cell_measurement_temperature 100(2)
_cell_measurement_theta_max 75.4220
_cell_measurement_theta_min 4.2740
_cell_volume 808.59(16)
_computing_cell_refinement 'CrysAlisPro 1.171.42.101a (Rigaku OD, 2023)'
_computing_data_collection 'CrysAlisPro 1.171.42.101a (Rigaku OD, 2023)'
_computing_data_reduction 'CrysAlisPro 1.171.42.101a (Rigaku OD, 2023)'
_computing_publication_material 'OLEX2 v1.3 (O. V. Dolomanov et al., J. Appl. Cryst., 2009, 42, 339-341)'
_computing_structure_refinement 'SHELXL-2018/3 (G. M. Sheldrick, Acta Cryst., 2015, C71, 3-8)'
_computing_structure_solution 'SHELXS-2013/1 (G. M. Sheldrick, Acta Cryst., 2008, A64, 112-122)'
_diffrn_ambient_environment N~2~
_diffrn_ambient_temperature 100(2)
_diffrn_detector 'Hybrid Pixel Array Detector'
_diffrn_detector_area_resol_mean 10.0000
_diffrn_detector_type HyPix
_diffrn_measured_fraction_theta_full 1.000
_diffrn_measured_fraction_theta_max 0.996
_diffrn_measurement_device 'four-circle diffractometer'
_diffrn_measurement_device_type 'XtaLAB Synergy, Single source at home/near, HyPix'
_diffrn_measurement_method '\w scans'
_diffrn_radiation_monochromator mirror
_diffrn_radiation_probe x-ray
_diffrn_radiation_type 'Cu K\a'
_diffrn_radiation_wavelength 1.54184
_diffrn_reflns_av_R_equivalents 0.0905
_diffrn_reflns_av_unetI/netI 0.0353
_diffrn_reflns_Laue_measured_fraction_full 1.000
_diffrn_reflns_Laue_measured_fraction_max 0.996
_diffrn_reflns_limit_h_max 4
_diffrn_reflns_limit_h_min -4
_diffrn_reflns_limit_k_max 25
_diffrn_reflns_limit_k_min -26
_diffrn_reflns_limit_l_max 13
_diffrn_reflns_limit_l_min -13
_diffrn_reflns_number 20080
_diffrn_reflns_point_group_measured_fraction_full 1.000
_diffrn_reflns_point_group_measured_fraction_max 0.996
_diffrn_reflns_theta_full 67.684
_diffrn_reflns_theta_max 77.572
_diffrn_reflns_theta_min 4.276
_diffrn_source 'micro-focus sealed X-ray tube'
_diffrn_source_type 'PhotonJet (Cu) X-ray Source'
_exptl_absorpt_coefficient_mu 18.908
_exptl_absorpt_correction_T_max 1.00000
_exptl_absorpt_correction_T_min 0.59375
_exptl_absorpt_correction_type multi-scan
_exptl_absorpt_process_details
;
CrysAlisPro 1.171.42.101a (Rigaku Oxford Diffraction, 2023)
Empirical absorption correction using spherical harmonics,
implemented in SCALE3 ABSPACK scaling algorithm.
;
_exptl_crystal_colour colourless
_exptl_crystal_density_diffrn 2.180
_exptl_crystal_description needle
_exptl_crystal_F_000 508
_exptl_crystal_size_max 0.043
_exptl_crystal_size_mid 0.014
_exptl_crystal_size_min 0.011
_refine_diff_density_max 1.628
_refine_diff_density_min -0.968
_refine_diff_density_rms 0.139
_refine_ls_extinction_method none
_refine_ls_goodness_of_fit_ref 1.246
_refine_ls_hydrogen_treatment constr
_refine_ls_matrix_type full
_refine_ls_number_parameters 115
_refine_ls_number_reflns 1721
_refine_ls_number_restraints 0
_refine_ls_restrained_S_all 1.246
_refine_ls_R_factor_all 0.0735
_refine_ls_R_factor_gt 0.0553
_refine_ls_shift/su_max 0.000
_refine_ls_shift/su_mean 0.000
_refine_ls_structure_factor_coef Fsqd
_refine_ls_weighting_details 'w=1/[\s^2^(Fo^2^)+7.9885P] where P=(Fo^2^+2Fc^2^)/3'
_refine_ls_weighting_scheme calc
_refine_ls_wR_factor_gt 0.0962
_refine_ls_wR_factor_ref 0.1013
_reflns_Friedel_coverage 0.000
_reflns_number_gt 1316
_reflns_number_total 1721
_reflns_threshold_expression 'I > 2\s(I)'
_cod_data_source_file d3dt04135b3.cif
_cod_data_source_block sm14db
_cod_depositor_comments 'Adding full bibliography for 7714901--7714907.cif.'
_cod_original_sg_symbol_H-M 'P 21/c'
_cod_database_code 7714902
_shelx_shelxl_version_number 2018/3
_shelx_space_group_comment
;
The symmetry employed for this shelxl refinement is uniquely defined
by the following loop, which should always be used as a source of
symmetry information in preference to the above space-group names.
They are only intended as comments.
;
_shelx_estimated_absorpt_t_min 0.497
_shelx_estimated_absorpt_t_max 0.819
_oxdiff_exptl_absorpt_empirical_full_min 0.370
_oxdiff_exptl_absorpt_empirical_full_max 2.901
_oxdiff_exptl_absorpt_empirical_details
;
Empirical correction (ABSPACK) includes:
- Absorption correction using spherical harmonics
- Frame scaling
- Detector area scaling
- B-factor correction
;

loop_
_space_group_symop_operation_xyz
'x, y, z'
'-x, y+1/2, -z+1/2'
'-x, -y, -z'
'x, -y-1/2, z-1/2'

loop_
_atom_site_label
_atom_site_type_symbol
_atom_site_fract_x
_atom_site_fract_y
_atom_site_fract_z
_atom_site_U_iso_or_equiv
_atom_site_adp_type
_atom_site_occupancy
_atom_site_site_symmetry_order
_atom_site_calc_flag
_atom_site_refinement_flags_posn
_atom_site_refinement_flags_adp
_atom_site_refinement_flags_occupancy
_atom_site_disorder_assembly
_atom_site_disorder_group
Au1 Au 0.500000 0.500000 0.500000 0.04114(18) Uani 1 2 d S . P . .
O2 O 0.366(2) 0.2147(3) 0.4163(7) 0.0491(19) Uani 1 1 d . . . . .
O1 O 0.700(2) 0.1903(4) 0.6040(6) 0.0442(17) Uani 1 1 d . . . . .
H1 H 0.698540 0.153212 0.572114 0.066 Uiso 1 1 calc R U . . .
N1 N 0.482(3) 0.3529(4) 0.4859(7) 0.0357(16) Uani 1 1 d . . . . .
N2 N 0.778(2) 0.3852(4) 0.6657(6) 0.0355(18) Uani 1 1 d . . . . .
C1 C 0.586(2) 0.4073(5) 0.5529(8) 0.037(2) Uani 1 1 d . . . . .
C2 C 0.602(2) 0.2976(5) 0.5575(7) 0.035(2) Uani 1 1 d . . . . .
C3 C 0.790(2) 0.3199(5) 0.6692(8) 0.035(2) Uani 1 1 d . . . . .
H3 H 0.908269 0.294191 0.737383 0.042 Uiso 1 1 calc R U . . .
C4 C 0.264(3) 0.3531(6) 0.3589(8) 0.044(2) Uani 1 1 d . . . . .
H4A H 0.162631 0.396373 0.339335 0.066 Uiso 1 1 calc R U . . .
H4B H 0.063032 0.321820 0.354991 0.066 Uiso 1 1 calc R U . . .
H4C H 0.420608 0.341119 0.297297 0.066 Uiso 1 1 calc R U . . .
C5 C 0.535(3) 0.2312(5) 0.5190(7) 0.036(2) Uani 1 1 d . . . . .
C6 C 0.954(3) 0.4287(6) 0.7681(8) 0.048(3) Uani 1 1 d . . . . .
H6A H 1.066538 0.465399 0.731235 0.072 Uiso 1 1 calc R U . . .
H6B H 1.142413 0.404901 0.824928 0.072 Uiso 1 1 calc R U . . .
H6C H 0.767423 0.444706 0.815717 0.072 Uiso 1 1 calc R U . . .
Cl1 Cl 0.549(6) 0.0557(7) 0.5854(16) 0.065(3) Uani 0.5 1 d . . P A -2
O3 O 0.624(17) 0.064(2) 0.578(5) 0.065(3) Uani 0.5 1 d G . P B -1
H3A H 0.858764 0.068764 0.579397 0.097 Uiso 0.5 1 d G U P B -1
H3B H 0.568267 0.029013 0.533270 0.097 Uiso 0.5 1 d G U P B -1

loop_
_atom_site_aniso_label
_atom_site_aniso_U_11
_atom_site_aniso_U_22
_atom_site_aniso_U_33
_atom_site_aniso_U_23
_atom_site_aniso_U_13
_atom_site_aniso_U_12
Au1 0.0425(3) 0.0536(3) 0.0243(2) -0.0021(3) -0.00329(17) -0.0008(4)
O2 0.053(5) 0.060(5) 0.028(3) 0.001(3) -0.013(3) -0.015(4)
O1 0.044(4) 0.057(4) 0.028(3) 0.002(3) -0.006(3) 0.008(4)
N1 0.036(4) 0.052(4) 0.016(3) -0.001(4) -0.004(3) -0.002(5)
N2 0.025(4) 0.059(5) 0.019(3) -0.004(3) -0.005(3) -0.001(4)
C1 0.026(4) 0.065(6) 0.021(4) -0.002(4) 0.003(3) -0.006(4)
C2 0.024(4) 0.061(6) 0.020(4) 0.001(4) 0.006(3) -0.001(4)
C3 0.028(5) 0.057(6) 0.018(4) 0.001(4) -0.002(3) 0.003(4)
C4 0.047(6) 0.058(7) 0.020(4) -0.001(4) -0.009(4) -0.002(6)
C5 0.037(5) 0.060(5) 0.007(4) 0.004(4) -0.006(4) 0.001(5)
C6 0.044(6) 0.074(7) 0.025(4) -0.019(5) 0.000(4) -0.004(5)
Cl1 0.116(10) 0.039(4) 0.039(3) 0.009(3) 0.010(4) -0.010(4)
O3 0.116(10) 0.039(4) 0.039(3) 0.009(3) 0.010(4) -0.010(4)

loop_
_atom_type_symbol
_atom_type_description
_atom_type_scat_dispersion_real
_atom_type_scat_dispersion_imag
_atom_type_scat_source
C C 0.0181 0.0091 'International Tables Vol C Tables 4.2.6.8 and 6.1.1.4'
H H 0.0000 0.0000 'International Tables Vol C Tables 4.2.6.8 and 6.1.1.4'
Au Au -4.4197 7.2980 'International Tables Vol C Tables 4.2.6.8 and 6.1.1.4'
Cl Cl 0.3639 0.7018 'International Tables Vol C Tables 4.2.6.8 and 6.1.1.4'
N N 0.0311 0.0180 'International Tables Vol C Tables 4.2.6.8 and 6.1.1.4'
O O 0.0492 0.0322 'International Tables Vol C Tables 4.2.6.8 and 6.1.1.4'

loop_
_exptl_crystal_face_index_h
_exptl_crystal_face_index_k
_exptl_crystal_face_index_l
_exptl_crystal_face_perp_dist
0 -12 3 0.0013
0 12 -3 0.0105
2 -5 3 0.0054
0 9 5 0.0021
-2 7 -2 0.0070
0 -7 -6 0.0123

loop_
_geom_angle_atom_site_label_1
_geom_angle_atom_site_label_2
_geom_angle_atom_site_label_3
_geom_angle
_geom_angle_site_symmetry_1
_geom_angle_site_symmetry_3
_geom_angle_publ_flag
C1 Au1 C1 180.0 3_666 . ?
C1 N1 C2 110.4(7) . . ?
C1 N1 C4 123.8(8) . . ?
C2 N1 C4 125.8(8) . . ?
C3 N2 C1 111.5(8) . . ?
C3 N2 C6 125.3(8) . . ?
C1 N2 C6 123.2(9) . . ?
N1 C1 N2 104.5(8) . . ?
N1 C1 Au1 128.6(6) . . ?
N2 C1 Au1 126.8(7) . . ?
C3 C2 N1 105.9(8) . . ?
C3 C2 C5 127.7(8) . . ?
N1 C2 C5 126.4(7) . . ?
N2 C3 C2 107.7(8) . . ?
O2 C5 O1 123.7(9) . . ?
O2 C5 C2 124.1(8) . . ?
O1 C5 C2 112.1(7) . . ?

loop_
_geom_bond_atom_site_label_1
_geom_bond_atom_site_label_2
_geom_bond_distance
_geom_bond_site_symmetry_2
_geom_bond_publ_flag
Au1 C1 2.010(10) 3_666 ?
Au1 C1 2.010(10) . ?
O2 C5 1.221(10) . ?
O1 C5 1.316(10) . ?
N1 C1 1.356(12) . ?
N1 C2 1.407(12) . ?
N1 C4 1.463(10) . ?
N2 C3 1.351(12) . ?
N2 C1 1.375(11) . ?
N2 C6 1.483(11) . ?
C2 C3 1.363(11) . ?
C2 C5 1.443(13) . ?

loop_
_geom_torsion_atom_site_label_1
_geom_torsion_atom_site_label_2
_geom_torsion_atom_site_label_3
_geom_torsion_atom_site_label_4
_geom_torsion
_geom_torsion_site_symmetry_1
_geom_torsion_site_symmetry_2
_geom_torsion_site_symmetry_3
_geom_torsion_site_symmetry_4
_geom_torsion_publ_flag
C2 N1 C1 N2 1.1(10) . . . . ?
C4 N1 C1 N2 179.1(10) . . . . ?
C2 N1 C1 Au1 179.2(7) . . . . ?
C4 N1 C1 Au1 -2.7(15) . . . . ?
C3 N2 C1 N1 -0.5(11) . . . . ?
C6 N2 C1 N1 178.4(9) . . . . ?
C3 N2 C1 Au1 -178.7(6) . . . . ?
C6 N2 C1 Au1 0.2(13) . . . . ?
C1 N1 C2 C3 -1.3(11) . . . . ?
C4 N1 C2 C3 -179.3(10) . . . . ?
C1 N1 C2 C5 178.5(9) . . . . ?
C4 N1 C2 C5 0.5(16) . . . . ?
C1 N2 C3 C2 -0.3(11) . . . . ?
C6 N2 C3 C2 -179.2(8) . . . . ?
N1 C2 C3 N2 1.0(10) . . . . ?
C5 C2 C3 N2 -178.8(9) . . . . ?
C3 C2 C5 O2 -179.4(10) . . . . ?
N1 C2 C5 O2 0.9(18) . . . . ?
C3 C2 C5 O1 -3.7(15) . . . . ?
N1 C2 C5 O1 176.6(9) . . . . ?

loop_
_exptl_oxdiff_crystal_face_indexfrac_h
_exptl_oxdiff_crystal_face_indexfrac_k
_exptl_oxdiff_crystal_face_indexfrac_l
_exptl_oxdiff_crystal_face_x
_exptl_oxdiff_crystal_face_y
_exptl_oxdiff_crystal_face_z
0.0873 -12.3635 2.6214 0.2033 -0.6840 0.7006
-0.0873 12.3635 -2.6214 -0.2033 0.6840 -0.7006
1.8011 -5.3374 2.7517 -0.5004 -0.1488 0.8529
-0.1819 8.8453 5.2285 -0.8537 -0.2531 -0.4551
-1.8280 6.5426 -2.0465 0.3853 0.1147 -0.9156
-0.2503 -7.1827 -5.6357 0.9322 0.2765 0.2335
